data_7239044
loop_
_publ_author_name
'Wang, Xuan'
'Xing, Yong Heng'
'Bai, Feng Ying'
'Wang, Xin Yu'
'Guan, Qing Lin'
'Hou, Ya Nan'
'Zhang, Rui'
'Shi, Zhan'

_publ_section_title
;
 Synthesis, structure, and surface photovoltage properties of a series of
 novel d7--d10 metal complexes with pincer N-heterocycle ligands
;
_journal_issue 36
_journal_name_full 'RSC Advances'
_journal_page_first 16021
_journal_paper_doi 10.1039/c3ra41459k
_journal_volume 3
_journal_year 2013
_chemical_formula_sum 'C17 H24 Co N14'
_chemical_formula_weight 483.43
_space_group_IT_number 15
_space_group_name_Hall '-C 2yc'
_space_group_name_H-M_alt 'C 1 2/c 1'
_symmetry_cell_setting monoclinic
_symmetry_space_group_name_H-M 'C 1 2/c 1'
_atom_sites_solution_hydrogens geom
_atom_sites_solution_primary direct
_atom_sites_solution_secondary difmap
_audit_creation_method SHELXL-97
_cell_angle_alpha 90.00
_cell_angle_beta 95.365(7)
_cell_angle_gamma 90.00
_cell_formula_units_Z 4
_cell_length_a 16.860(4)
_cell_length_b 11.386(4)
_cell_length_c 11.379(3)
_cell_measurement_reflns_used 1772
_cell_measurement_temperature 296(2)
_cell_measurement_theta_max 28.67
_cell_measurement_theta_min 2.16
_cell_volume 2174.8(11)
_computing_cell_refinement 'Bruker SMART'
_computing_data_collection 'Bruker SMART'
_computing_data_reduction 'Bruker SAINT'
_computing_molecular_graphics 'Bruker SHELXTL'
_computing_publication_material 'Bruker SHELXTL'
_computing_structure_refinement 'SHELXL-97 (Sheldrick, 1997)'
_computing_structure_solution 'SHELXS-97 (Sheldrick, 1990)'
_diffrn_ambient_temperature 296(2)
_diffrn_measured_fraction_theta_full 0.998
_diffrn_measured_fraction_theta_max 0.998
_diffrn_measurement_device_type 'Bruker AXS SMART APEX II CCD'
_diffrn_measurement_method '\w scans'
_diffrn_radiation_monochromator graphite
_diffrn_radiation_source 'fine-focus sealed tube'
_diffrn_radiation_type MoK\a
_diffrn_radiation_wavelength 0.71073
_diffrn_reflns_av_R_equivalents 0.0578
_diffrn_reflns_av_sigmaI/netI 0.0517
_diffrn_reflns_limit_h_max 18
_diffrn_reflns_limit_h_min -20
_diffrn_reflns_limit_k_max 13
_diffrn_reflns_limit_k_min -11
_diffrn_reflns_limit_l_max 13
_diffrn_reflns_limit_l_min -13
_diffrn_reflns_number 6532
_diffrn_reflns_theta_full 25.00
_diffrn_reflns_theta_max 25.00
_diffrn_reflns_theta_min 2.16
_diffrn_standards_interval_count 0
_diffrn_standards_number 0
_exptl_absorpt_coefficient_mu 0.827
_exptl_absorpt_correction_T_max 0.975
_exptl_absorpt_correction_T_min 0.653
_exptl_absorpt_correction_type multi-scan
_exptl_absorpt_process_details sadabs
_exptl_crystal_colour blue
_exptl_crystal_density_diffrn 1.476
_exptl_crystal_density_method 'not measured'
_exptl_crystal_description block
_exptl_crystal_F_000 1004
_exptl_crystal_size_max 0.50
_exptl_crystal_size_mid 0.20
_exptl_crystal_size_min 0.18
_refine_diff_density_max 0.431
_refine_diff_density_min -0.371
_refine_diff_density_rms 0.061
_refine_ls_extinction_method none
_refine_ls_goodness_of_fit_ref 1.002
_refine_ls_hydrogen_treatment constr
_refine_ls_matrix_type full
_refine_ls_number_parameters 149
_refine_ls_number_reflns 1912
_refine_ls_number_restraints 0
_refine_ls_restrained_S_all 1.002
_refine_ls_R_factor_all 0.0570
_refine_ls_R_factor_gt 0.0397
_refine_ls_shift/su_max 0.000
_refine_ls_shift/su_mean 0.000
_refine_ls_structure_factor_coef Fsqd
_refine_ls_weighting_details 'calc w=1/[\s^2^(Fo^2^)+(0.0624P)^2^+0.0000P] where P=(Fo^2^+2Fc^2^)/3'
_refine_ls_weighting_scheme calc
_refine_ls_wR_factor_gt 0.1003
_refine_ls_wR_factor_ref 0.1073
_reflns_number_gt 1468
_reflns_number_total 1912
_reflns_threshold_expression >2sigma(I)
_cod_data_source_file c3ra41459k.txt
_cod_data_source_block wx60
_cod_depositor_comments
;
The following automatic conversions were performed:

data item '_symmetry_cell_setting' value 'Monoclinic' was changed to
'monoclinic' in accordance with the
/home/saulius/struct/COD-crude-data/automatic-downloads/DataCite-retrospective/RSC/depositions/lib/dictionaries/cif_core.dic
dictionary named 'cif_core.dic' version 2.4.2 last updated on
2011-04-26.

Automatic conversion script
Id: cif_fix_values 6909 2019-04-08 15:41:33Z antanas 
;
_cod_original_sg_symbol_H-M C2/c
_cod_database_code 7239044

loop_
_symmetry_equiv_pos_as_xyz
'x, y, z'
'-x, y, -z+1/2'
'x+1/2, y+1/2, z'
'-x+1/2, y+1/2, -z+1/2'
'-x, -y, -z'
'x, -y, z-1/2'
'-x+1/2, -y+1/2, -z'
'x+1/2, -y+1/2, z-1/2'

loop_
_atom_site_label
_atom_site_type_symbol
_atom_site_fract_x
_atom_site_fract_y
_atom_site_fract_z
_atom_site_U_iso_or_equiv
_atom_site_adp_type
_atom_site_occupancy
_atom_site_symmetry_multiplicity
_atom_site_calc_flag
_atom_site_refinement_flags
Co Co 1.0000 0.75668(4) 0.2500 0.0410(2) Uani 1 2 d S
C1 C 0.95878(15) 0.5145(2) 0.1666(2) 0.0361(6) Uani 1 1 d .
C2 C 1.0000 0.3446(3) 0.2500 0.0379(9) Uani 1 2 d S
C3 C 0.95817(16) 0.1638(2) 0.1516(2) 0.0453(7) Uani 1 1 d .
H3A H 0.9804 0.0853 0.1498 0.054 Uiso 1 1 calc R
H3B H 0.9674 0.2022 0.0780 0.054 Uiso 1 1 calc R
C4 C 0.86983(18) 0.1546(3) 0.1598(3) 0.0564(8) Uani 1 1 d .
H4A H 0.8458 0.1111 0.0935 0.085 Uiso 1 1 calc R
H4B H 0.8471 0.2320 0.1597 0.085 Uiso 1 1 calc R
H4C H 0.8602 0.1150 0.2315 0.085 Uiso 1 1 calc R
C5 C 0.86579(15) 0.5544(2) -0.0169(2) 0.0385(6) Uani 1 1 d .
C6 C 0.84011(16) 0.6580(2) -0.0642(2) 0.0433(7) Uani 1 1 d .
H6A H 0.8064 0.6681 -0.1329 0.052 Uiso 1 1 calc R
C7 C 0.87366(16) 0.7478(2) 0.0093(2) 0.0392(6) Uani 1 1 d .
C8 C 0.86285(19) 0.8775(3) 0.0001(3) 0.0532(8) Uani 1 1 d .
H8A H 0.8540 0.9089 0.0761 0.080 Uiso 1 1 calc R
H8B H 0.8178 0.8949 -0.0551 0.080 Uiso 1 1 calc R
H8C H 0.9098 0.9124 -0.0266 0.080 Uiso 1 1 calc R
C9 C 0.84606(17) 0.4320(3) -0.0551(3) 0.0517(7) Uani 1 1 d .
H9A H 0.8165 0.4332 -0.1314 0.078 Uiso 1 1 calc R
H9B H 0.8145 0.3956 0.0008 0.078 Uiso 1 1 calc R
H9C H 0.8944 0.3882 -0.0593 0.078 Uiso 1 1 calc R
N1 N 1.0000 0.5790(3) 0.2500 0.0385(7) Uani 1 2 d S
N2 N 0.91918(13) 0.70353(19) 0.09778(19) 0.0419(5) Uani 1 1 d .
N3 N 1.07165(16) 0.8510(2) 0.1617(2) 0.0561(7) Uani 1 1 d .
N4 N 0.95656(12) 0.40073(18) 0.15904(18) 0.0374(5) Uani 1 1 d .
N5 N 1.0000 0.2293(2) 0.2500 0.0391(7) Uani 1 2 d S
N6 N 0.91493(12) 0.58292(18) 0.08288(18) 0.0374(5) Uani 1 1 d .
N7 N 1.14174(17) 0.8635(2) 0.1778(2) 0.0486(6) Uani 1 1 d .
N8 N 1.20910(18) 0.8803(3) 0.1883(3) 0.0776(9) Uani 1 1 d .

loop_
_atom_site_aniso_label
_atom_site_aniso_U_11
_atom_site_aniso_U_22
_atom_site_aniso_U_33
_atom_site_aniso_U_23
_atom_site_aniso_U_13
_atom_site_aniso_U_12
Co 0.0551(4) 0.0279(3) 0.0394(3) 0.000 0.0002(2) 0.000
C1 0.0392(14) 0.0352(15) 0.0333(14) -0.0004(11) 0.0006(11) -0.0002(11)
C2 0.040(2) 0.032(2) 0.042(2) 0.000 0.0056(17) 0.000
C3 0.0598(18) 0.0311(14) 0.0440(16) -0.0076(12) -0.0002(14) 0.0004(12)
C4 0.062(2) 0.0435(17) 0.062(2) -0.0091(14) -0.0006(16) -0.0096(14)
C5 0.0405(14) 0.0423(15) 0.0321(14) -0.0024(11) 0.0007(11) -0.0045(12)
C6 0.0439(15) 0.0494(17) 0.0351(14) 0.0066(12) -0.0036(12) -0.0001(13)
C7 0.0413(15) 0.0398(15) 0.0364(14) 0.0048(12) 0.0022(11) 0.0016(12)
C8 0.0665(19) 0.0423(17) 0.0507(17) 0.0104(14) 0.0052(15) 0.0086(14)
C9 0.0597(18) 0.0490(18) 0.0444(16) -0.0032(14) -0.0060(14) -0.0063(14)
N1 0.0461(17) 0.0299(16) 0.0369(17) 0.000 -0.0100(14) 0.000
N2 0.0558(14) 0.0297(11) 0.0387(12) 0.0050(10) -0.0027(11) 0.0028(11)
N3 0.0597(17) 0.0568(17) 0.0504(15) 0.0129(12) -0.0030(13) -0.0073(13)
N4 0.0445(12) 0.0290(12) 0.0367(12) 0.0003(9) -0.0057(10) 0.0007(9)
N5 0.0483(19) 0.0248(17) 0.0429(18) 0.000 -0.0030(14) 0.000
N6 0.0473(12) 0.0304(11) 0.0326(11) 0.0014(9) -0.0062(10) -0.0008(10)
N7 0.0655(19) 0.0424(14) 0.0368(13) 0.0022(10) -0.0009(12) 0.0029(12)
N8 0.0589(18) 0.095(2) 0.077(2) 0.0082(18) -0.0009(16) -0.0014(17)

loop_
_atom_type_symbol
_atom_type_description
_atom_type_scat_dispersion_real
_atom_type_scat_dispersion_imag
_atom_type_scat_source
C C 0.0033 0.0016 'International Tables Vol C Tables 4.2.6.8 and 6.1.1.4'
H H 0.0000 0.0000 'International Tables Vol C Tables 4.2.6.8 and 6.1.1.4'
N N 0.0061 0.0033 'International Tables Vol C Tables 4.2.6.8 and 6.1.1.4'
Co Co 0.3494 0.9721 'International Tables Vol C Tables 4.2.6.8 and 6.1.1.4'

loop_
_geom_angle_atom_site_label_1
_geom_angle_atom_site_label_2
_geom_angle_atom_site_label_3
_geom_angle
_geom_angle_site_symmetry_1
_geom_angle_site_symmetry_3
N3 Co N3 113.61(16) 2_755 .
N3 Co N1 123.20(8) 2_755 .
N3 Co N1 123.19(8) . .
N3 Co N2 96.53(10) 2_755 2_755
N3 Co N2 100.91(10) . 2_755
N1 Co N2 73.93(6) . 2_755
N3 Co N2 100.91(10) 2_755 .
N3 Co N2 96.53(10) . .
N1 Co N2 73.93(6) . .
N2 Co N2 147.87(12) 2_755 .
N4 C1 N1 127.1(2) . .
N4 C1 N6 120.3(2) . .
N1 C1 N6 112.6(2) . .
N5 C2 N4 117.82(16) . 2_755
N5 C2 N4 117.82(16) . .
N4 C2 N4 124.4(3) 2_755 .
N5 C3 C4 113.3(2) . .
N5 C3 H3A 108.9 . .
C4 C3 H3A 108.9 . .
N5 C3 H3B 108.9 . .
C4 C3 H3B 108.9 . .
H3A C3 H3B 107.7 . .
C3 C4 H4A 109.5 . .
C3 C4 H4B 109.5 . .
H4A C4 H4B 109.5 . .
C3 C4 H4C 109.5 . .
H4A C4 H4C 109.5 . .
H4B C4 H4C 109.5 . .
C6 C5 N6 105.5(2) . .
C6 C5 C9 130.3(2) . .
N6 C5 C9 124.1(2) . .
C5 C6 C7 107.6(2) . .
C5 C6 H6A 126.2 . .
C7 C6 H6A 126.2 . .
N2 C7 C6 110.6(2) . .
N2 C7 C8 119.6(2) . .
C6 C7 C8 129.7(3) . .
C7 C8 H8A 109.5 . .
C7 C8 H8B 109.5 . .
H8A C8 H8B 109.5 . .
C7 C8 H8C 109.5 . .
H8A C8 H8C 109.5 . .
H8B C8 H8C 109.5 . .
C5 C9 H9A 109.5 . .
C5 C9 H9B 109.5 . .
H9A C9 H9B 109.5 . .
C5 C9 H9C 109.5 . .
H9A C9 H9C 109.5 . .
H9B C9 H9C 109.5 . .
C1 N1 C1 113.6(3) . 2_755
C1 N1 Co 123.21(15) . .
C1 N1 Co 123.21(15) 2_755 .
C7 N2 N6 105.5(2) . .
C7 N2 Co 141.28(19) . .
N6 N2 Co 113.12(15) . .
N7 N3 Co 129.7(2) . .
C1 N4 C2 113.9(2) . .
C2 N5 C3 120.50(14) . 2_755
C2 N5 C3 120.50(14) . .
C3 N5 C3 119.0(3) 2_755 .
C5 N6 N2 110.7(2) . .
C5 N6 C1 132.2(2) . .
N2 N6 C1 117.0(2) . .
N8 N7 N3 176.1(3) . .

loop_
_geom_bond_atom_site_label_1
_geom_bond_atom_site_label_2
_geom_bond_distance
_geom_bond_site_symmetry_2
Co N3 1.962(3) 2_755
Co N3 1.962(3) .
Co N1 2.023(3) .
Co N2 2.187(2) 2_755
Co N2 2.187(2) .
C1 N4 1.298(3) .
C1 N1 1.341(3) .
C1 N6 1.389(3) .
C2 N5 1.313(4) .
C2 N4 1.369(3) 2_755
C2 N4 1.369(3) .
C3 N5 1.470(3) .
C3 C4 1.505(4) .
C3 H3A 0.9700 .
C3 H3B 0.9700 .
C4 H4A 0.9600 .
C4 H4B 0.9600 .
C4 H4C 0.9600 .
C5 C6 1.351(4) .
C5 N6 1.381(3) .
C5 C9 1.488(4) .
C6 C7 1.405(4) .
C6 H6A 0.9300 .
C7 N2 1.308(3) .
C7 C8 1.491(4) .
C8 H8A 0.9600 .
C8 H8B 0.9600 .
C8 H8C 0.9600 .
C9 H9A 0.9600 .
C9 H9B 0.9600 .
C9 H9C 0.9600 .
N1 C1 1.341(3) 2_755
N2 N6 1.385(3) .
N3 N7 1.187(3) .
N5 C3 1.470(3) 2_755
N7 N8 1.147(4) .
